data_7131027
loop_
_publ_author_name
'Hallen, Lukas'
'Horan, Alexandra M.'
'Twamley, Brendan'
'McGarrigle, Eoghan M.'
'Draper, Sylvia M.'

_publ_section_title
;
 Accessing unsymmetrical Ru(II) bipyridine complexes: a versatile
 synthetic mechanism for fine tuning photophysical properties.
;
_journal_issue 3
_journal_name_full 'Chemical communications (Cambridge, England)'
_journal_page_first 330
_journal_page_last 333
_journal_paper_doi 10.1039/d2cc04910d
_journal_volume 59
_journal_year 2023
_chemical_formula_moiety 'C57 H40 F3 N7 Ru, 0.327(C H2 Cl2), 2(F6 P), 0.946(C7 H8)'
_chemical_formula_sum 'C63.95 H48.22 Cl0.65 F15 N7 P2 Ru'
_chemical_formula_weight 1385.96
_space_group_crystal_system monoclinic
_space_group_IT_number 15
_space_group_name_Hall '-C 2yc'
_space_group_name_H-M_alt 'C 1 2/c 1'
_atom_sites_solution_hydrogens geom
_atom_sites_solution_primary dual
_audit_creation_date 2022-08-24
_audit_creation_method
;
Olex2 1.5
(compiled 2022.04.07 svn.rca3783a0 for OlexSys, GUI svn.r6498)
;
_audit_update_record
;
2022-09-01 deposited with the CCDC.	2022-11-22 downloaded from the CCDC.
;
_cell_angle_alpha 90
_cell_angle_beta 105.648(2)
_cell_angle_gamma 90
_cell_formula_units_Z 8
_cell_length_a 18.3727(8)
_cell_length_b 23.3211(10)
_cell_length_c 31.2846(12)
_cell_measurement_reflns_used 9414
_cell_measurement_temperature 100(2)
_cell_measurement_theta_max 62.962
_cell_measurement_theta_min 2.934
_cell_volume 12907.7(9)
_computing_cell_refinement 'SAINT V8.38A (Bruker, 2018)'
_computing_data_collection 'APEX 3 (Bruker, 2017) '
_computing_data_reduction 'SAINT V8.38A (Bruker, 2018)'
_computing_molecular_graphics 'Olex2 1.5 (Dolomanov et al., 2009)'
_computing_publication_material 'Olex2 1.5 (Dolomanov et al., 2009)'
_computing_structure_refinement 'SHELXL (Sheldrick, 2015)'
_computing_structure_solution 'SHELXT (Sheldrick, 2015)'
_diffrn_ambient_temperature 100(2)
_diffrn_detector 'CCD area detector'
_diffrn_detector_area_resol_mean 8.33
_diffrn_detector_type APEX2
_diffrn_measured_fraction_theta_full 0.995
_diffrn_measured_fraction_theta_max 0.995
_diffrn_measurement_device 'Kappa diffractometer'
_diffrn_measurement_device_type 'Bruker APEX2 Kappa Duo'
_diffrn_measurement_method '\w and \f scans'
_diffrn_radiation_collimation 'focusing mirrors'
_diffrn_radiation_detector APEX2
_diffrn_radiation_monochromator 'mirror optics'
_diffrn_radiation_probe x-ray
_diffrn_radiation_type 'Cu K\a'
_diffrn_radiation_wavelength 1.54178
_diffrn_radiation_xray_symbol K-L~3~
_diffrn_reflns_av_R_equivalents 0.1171
_diffrn_reflns_av_unetI/netI 0.0878
_diffrn_reflns_Laue_measured_fraction_full 0.995
_diffrn_reflns_Laue_measured_fraction_max 0.995
_diffrn_reflns_limit_h_max 21
_diffrn_reflns_limit_h_min -21
_diffrn_reflns_limit_k_max 27
_diffrn_reflns_limit_k_min -27
_diffrn_reflns_limit_l_max 36
_diffrn_reflns_limit_l_min -36
_diffrn_reflns_number 77737
_diffrn_reflns_point_group_measured_fraction_full 0.995
_diffrn_reflns_point_group_measured_fraction_max 0.995
_diffrn_reflns_theta_full 64.203
_diffrn_reflns_theta_max 64.203
_diffrn_reflns_theta_min 2.934
_diffrn_source 'microfocus sealed X-ray tube'
_diffrn_source_current 0.6
_diffrn_source_power 0.030
_diffrn_source_type 'Incoatec I\ms'
_diffrn_source_voltage 50
_exptl_absorpt_coefficient_mu 3.459
_exptl_absorpt_correction_T_max 0.7524
_exptl_absorpt_correction_T_min 0.6032
_exptl_absorpt_correction_type multi-scan
_exptl_absorpt_process_details
;
SADABS-2016/2 (Bruker,2016/2) was used for absorption correction.
wR2(int) was 0.1008 before and 0.0806 after correction.
The Ratio of minimum to maximum transmission is 0.8017.
The \l/2 correction factor is Not present.
;
_exptl_crystal_colour orange
_exptl_crystal_colour_primary orange
_exptl_crystal_density_diffrn 1.426
_exptl_crystal_density_method 'not measured'
_exptl_crystal_description rod
_exptl_crystal_F_000 5609
_exptl_crystal_size_max 0.219
_exptl_crystal_size_mid 0.034
_exptl_crystal_size_min 0.031
_refine_diff_density_max 2.108
_refine_diff_density_min -0.687
_refine_diff_density_rms 0.130
_refine_ls_extinction_method none
_refine_ls_goodness_of_fit_ref 1.036
_refine_ls_hydrogen_treatment constr
_refine_ls_matrix_type full
_refine_ls_number_parameters 937
_refine_ls_number_reflns 10736
_refine_ls_number_restraints 427
_refine_ls_restrained_S_all 1.020
_refine_ls_R_factor_all 0.1326
_refine_ls_R_factor_gt 0.0901
_refine_ls_shift/su_max 0.001
_refine_ls_shift/su_mean 0.000
_refine_ls_structure_factor_coef Fsqd
_refine_ls_weighting_details 'w=1/[\s^2^(Fo^2^)+(0.1858P)^2^+20.4013P] where P=(Fo^2^+2Fc^2^)/3'
_refine_ls_weighting_scheme calc
_refine_ls_wR_factor_gt 0.2511
_refine_ls_wR_factor_ref 0.2935
_reflns_Friedel_coverage 0.000
_reflns_number_gt 6778
_reflns_number_total 10736
_reflns_threshold_expression 'I > 2\s(I)'
_cod_data_source_file d2cc04910d2.cif
_cod_data_source_block ru2
_cod_depositor_comments 'Adding full bibliography for 7131026--7131027.cif.'
_cod_database_code 7131027
_shelx_shelxl_version_number 2018/3
_shelx_space_group_comment
;
The symmetry employed for this shelxl refinement is uniquely defined
by the following loop, which should always be used as a source of
symmetry information in preference to the above space-group names.
They are only intended as comments.
;
_shelx_estimated_absorpt_t_max 0.900
_shelx_estimated_absorpt_t_min 0.518
_olex2_refinement_description
;
1. Uiso/Uaniso restraints and constraints
C73 \\sim C74 \\sim C75 \\sim C76 \\sim C77 \\sim C78 \\sim C79 \\sim C73B
\\sim C74B \\sim C75B \\sim C76B \\sim C77B \\sim C78B \\sim C79B: within 2A
with sigma of 0.01 and sigma for terminal atoms of 0.02 within 2A
C73B \\sim C74B \\sim C75B \\sim C76B \\sim C77B \\sim C78B \\sim C79B: within
2A with sigma of 0.01 and sigma for terminal atoms of 0.02 within 2A
C66 \\sim C67 \\sim C68 \\sim C69 \\sim C70 \\sim C71 \\sim C72: within 2A with
sigma of 0.01 and sigma for terminal atoms of 0.02 within 2A
Cl3 \\sim Cl4 \\sim C25: within 2A with sigma of 0.01 and sigma for terminal
atoms of 0.02 within 2A
Uanis(C80) \\sim Ueq, Uanis(Cl1) \\sim Ueq, Uanis(Cl2) \\sim Ueq: with sigma of
0.01 and sigma for terminal atoms of 0.02
Uanis(C74) \\sim Ueq, Uanis(C73) \\sim Ueq, Uanis(C79) \\sim Ueq, Uanis(C75)
\\sim Ueq, Uanis(C78) \\sim Ueq, Uanis(C76) \\sim Ueq, Uanis(C77) \\sim Ueq:
with sigma of 0.01 and sigma for terminal atoms of 0.02
Uanis(C78B) \\sim Ueq, Uanis(C73B) \\sim Ueq, Uanis(C74B) \\sim Ueq,
Uanis(C79B) \\sim Ueq, Uanis(C75B) \\sim Ueq, Uanis(C76B) \\sim Ueq,
Uanis(C77B) \\sim Ueq: with sigma of 0.01 and sigma for terminal atoms of 0.02
Uanis(C66) \\sim Ueq, Uanis(C67) \\sim Ueq, Uanis(C72) \\sim Ueq, Uanis(C68)
\\sim Ueq, Uanis(C71) \\sim Ueq, Uanis(C69) \\sim Ueq, Uanis(C70) \\sim Ueq:
with sigma of 0.01 and sigma for terminal atoms of 0.02
Uanis(C70) \\sim Ueq, Uanis(C66) \\sim Ueq, Uanis(C67) \\sim Ueq, Uanis(C72)
\\sim Ueq, Uanis(C68) \\sim Ueq, Uanis(C71) \\sim Ueq, Uanis(C69) \\sim Ueq:
with sigma of 0.01 and sigma for terminal atoms of 0.02
Uanis(Cl4) \\sim Ueq, Uanis(Cl3) \\sim Ueq, Uanis(C25) \\sim Ueq: with sigma of
0.01 and sigma for terminal atoms of 0.02
Uanis(Cl1) \\sim Ueq, Uanis(C80) \\sim Ueq, Uanis(Cl2) \\sim Ueq: with sigma of
0.01 and sigma for terminal atoms of 0.02
2. Others
 1*[Sof(C73)+Sof(H73A)+Sof(H73B)+Sof(H73C)+Sof(C74)+Sof(C75)+Sof(H75)+Sof(C76)+
 Sof(H76)+Sof(C77)+Sof(H77)+Sof(C78)+Sof(H78)+Sof(C79)+Sof(H79)]+1*[Sof(C73B)+
 Sof(H73D)+Sof(H73E)+Sof(H73F)+Sof(C74B)+Sof(C75B)+Sof(H75B)+Sof(C76B)+
 Sof(H76B)+Sof(C77B)+Sof(H77B)+Sof(C78B)+Sof(H78B)+Sof(C79B)+Sof(H79B)]+1*
 [Sof(Cl1)+Sof(Cl2)+Sof(C80)+Sof(H80A)+Sof(H80B)]=0.75 with esd of 0.01
 Sof(C73B)=Sof(H73D)=Sof(H73E)=Sof(H73F)=Sof(C74B)=Sof(C75B)=Sof(H75B)=
 Sof(C76B)=Sof(H76B)=Sof(C77B)=Sof(H77B)=Sof(C78B)=Sof(H78B)=Sof(C79B)=
 Sof(H79B)=FVAR(1)
 Sof(C73)=Sof(H73A)=Sof(H73B)=Sof(H73C)=Sof(C74)=Sof(C75)=Sof(H75)=Sof(C76)=
 Sof(H76)=Sof(C77)=Sof(H77)=Sof(C78)=Sof(H78)=Sof(C79)=Sof(H79)=FVAR(2)
 Sof(Cl1)=Sof(Cl2)=Sof(C80)=Sof(H80A)=Sof(H80B)=FVAR(3)
 Fixed Sof: Cl3(0.15) Cl4(0.15) C25(0.15) H25A(0.15) H25B(0.15) C66(0.3333)
 H66A(0.3333) H66B(0.3333) H66C(0.3333) C67(0.3333) C68(0.3333) H68(0.3333)
 C69(0.3333) H69(0.3333) C70(0.3333) H70(0.3333) C71(0.3333) H71(0.3333)
 C72(0.3333) H72(0.3333)
3.a Free rotating group:
 Cl1(Cl2,C80), Cl3(Cl4,C25), C66(C67,C68,C69,C70,C71,C72), C73(C74,C75,C76,C77,
 C78,C79), C73B(C74B,C75B,C76B,C77B,C78B,C79B)
3.b Secondary CH2 refined with riding coordinates:
 C80(H80A,H80B), C25(H25A,H25B)
3.c Aromatic/amide H refined with riding coordinates:
 C2(H2), C3(H3), C4(H4), C5(H5), C8(H8), C9(H9), C10(H10), C11(H11), C14(H14),
 C15(H15), C16(H16), C17(H17), C20(H20), C21(H21), C22(H22), C23(H23), C28(H28),
  C29(H29), C31(H31), C32(H32), C34(H34), C37(H37), C38(H38), C41(H41),
 C43(H43), C44(H44), C48(H48), C49(H49), C51(H51), C52(H52), C55(H55), C56(H56),
  C57(H57), C58(H58), C59(H59), C61(H61), C62(H62), C63(H63), C64(H64),
 C65(H65), C68(H68), C69(H69), C70(H70), C71(H71), C72(H72), C75(H75), C76(H76),
  C77(H77), C78(H78), C79(H79), C75B(H75B), C76B(H76B), C77B(H77B), C78B(H78B),
 C79B(H79B)
3.d Idealised Me refined as rotating group:
 C66(H66A,H66B,H66C), C73(H73A,H73B,H73C), C73B(H73D,H73E,H73F)
;
_olex2_exptl_crystal_mounting_method 'mounted in oil on a MiTeGen micoloop'
_olex2_submission_original_sample_id LH535Ru
_olex2_submission_special_instructions 'No special instructions were received'

loop_
_space_group_symop_operation_xyz
'x, y, z'
'-x, y, -z+1/2'
'x+1/2, y+1/2, z'
'-x+1/2, y+1/2, -z+1/2'
'-x, -y, -z'
'x, -y, z-1/2'
'-x+1/2, -y+1/2, -z'
'x+1/2, -y+1/2, z-1/2'

loop_
_atom_site_label
_atom_site_type_symbol
_atom_site_fract_x
_atom_site_fract_y
_atom_site_fract_z
_atom_site_U_iso_or_equiv
_atom_site_adp_type
_atom_site_occupancy
_atom_site_site_symmetry_order
_atom_site_calc_flag
_atom_site_refinement_flags_posn
_atom_site_refinement_flags_adp
_atom_site_refinement_flags_occupancy
_atom_site_disorder_assembly
_atom_site_disorder_group
Ru1 Ru 0.51941(3) 0.21305(3) 0.52910(2) 0.0537(2) Uani 1 1 d . . . . .
F1 F 0.0640(3) 0.3745(3) 0.2975(2) 0.116(2) Uani 1 1 d . . . . .
N1 N 0.4108(4) 0.1872(3) 0.52636(19) 0.0593(17) Uani 1 1 d . . . . .
F2 F 0.0497(3) 0.2887(3) 0.31907(17) 0.0805(15) Uani 1 1 d . . . . .
C2 C 0.3766(5) 0.1387(4) 0.5059(3) 0.071(2) Uani 1 1 d . . . . .
H2 H 0.404087 0.113512 0.492136 0.085 Uiso 1 1 calc R U . . .
F3 F 0.0895(3) 0.3025(3) 0.26157(17) 0.106(2) Uani 1 1 d . . . . .
C3 C 0.3035(6) 0.1256(5) 0.5048(3) 0.080(3) Uani 1 1 d . . . . .
H3 H 0.280588 0.092025 0.489954 0.097 Uiso 1 1 calc R U . . .
C4 C 0.2636(6) 0.1603(6) 0.5248(3) 0.098(4) Uani 1 1 d . . . . .
H4 H 0.212942 0.151201 0.524253 0.118 Uiso 1 1 calc R U . . .
C5 C 0.2976(6) 0.2087(5) 0.5459(3) 0.084(3) Uani 1 1 d . . . . .
H5 H 0.270372 0.233714 0.559954 0.100 Uiso 1 1 calc R U . . .
C6 C 0.3717(5) 0.2213(4) 0.5467(3) 0.066(2) Uani 1 1 d . . . . .
C7 C 0.4148(5) 0.2724(4) 0.5694(3) 0.068(2) Uani 1 1 d . . . . .
C8 C 0.3848(7) 0.3115(5) 0.5929(3) 0.086(3) Uani 1 1 d . . . . .
H8 H 0.333765 0.308168 0.594002 0.104 Uiso 1 1 calc R U . . .
C9 C 0.4300(8) 0.3560(6) 0.6151(4) 0.098(4) Uani 1 1 d . . . . .
H9 H 0.410869 0.383272 0.631860 0.118 Uiso 1 1 calc R U . . .
C10 C 0.5018(7) 0.3593(4) 0.6120(3) 0.083(3) Uani 1 1 d . . . . .
H10 H 0.533728 0.389059 0.627232 0.099 Uiso 1 1 calc R U . . .
C11 C 0.5301(6) 0.3201(4) 0.5871(3) 0.073(3) Uani 1 1 d . . . . .
H11 H 0.580320 0.323918 0.584704 0.088 Uiso 1 1 calc R U . . .
N12 N 0.4858(4) 0.2764(3) 0.5663(2) 0.0606(18) Uani 1 1 d . . . . .
N13 N 0.5459(3) 0.1421(3) 0.4970(2) 0.0559(16) Uani 1 1 d . . . . .
C14 C 0.5428(4) 0.1400(4) 0.4533(2) 0.058(2) Uani 1 1 d . . . . .
H14 H 0.527968 0.173175 0.435484 0.070 Uiso 1 1 calc R U . . .
C15 C 0.5605(5) 0.0914(4) 0.4344(3) 0.070(2) Uani 1 1 d . . . . .
H15 H 0.557612 0.090768 0.403656 0.083 Uiso 1 1 calc R U . . .
C16 C 0.5828(6) 0.0428(4) 0.4600(3) 0.076(3) Uani 1 1 d . . . . .
H16 H 0.596505 0.008933 0.447192 0.091 Uiso 1 1 calc R U . . .
C17 C 0.5848(6) 0.0445(4) 0.5046(3) 0.072(2) Uani 1 1 d . . . . .
H17 H 0.598424 0.011444 0.522751 0.086 Uiso 1 1 calc R U . . .
C18 C 0.5666(5) 0.0950(4) 0.5222(2) 0.059(2) Uani 1 1 d . . . . .
C19 C 0.5696(4) 0.1028(4) 0.5695(2) 0.0560(19) Uani 1 1 d . . . . .
C20 C 0.5845(5) 0.0582(4) 0.6007(3) 0.068(2) Uani 1 1 d . . . . .
H20 H 0.591975 0.020181 0.591753 0.082 Uiso 1 1 calc R U . . .
C21 C 0.5882(5) 0.0697(5) 0.6438(3) 0.074(3) Uani 1 1 d . . . . .
H21 H 0.599615 0.040064 0.665388 0.088 Uiso 1 1 calc R U . . .
C22 C 0.5755(5) 0.1240(4) 0.6557(3) 0.070(2) Uani 1 1 d . . . . .
H22 H 0.577762 0.132741 0.685725 0.084 Uiso 1 1 calc R U . . .
C23 C 0.5594(5) 0.1662(4) 0.6239(3) 0.068(2) Uani 1 1 d . . . . .
H23 H 0.550408 0.204107 0.632399 0.082 Uiso 1 1 calc R U . . .
N24 N 0.5560(4) 0.1559(3) 0.58118(19) 0.0587(17) Uani 1 1 d . . . . .
C26 C 0.0951(6) 0.3217(5) 0.3025(3) 0.080(3) Uani 1 1 d . . . . .
C27 C 0.1746(5) 0.3220(4) 0.3313(3) 0.065(2) Uani 1 1 d . . . . .
C28 C 0.2155(5) 0.2714(4) 0.3352(3) 0.064(2) Uani 1 1 d . . . . .
H28 H 0.193147 0.238064 0.319683 0.077 Uiso 1 1 calc R U . . .
C29 C 0.2899(5) 0.2698(4) 0.3622(2) 0.0551(19) Uani 1 1 d . . . . .
H29 H 0.318254 0.235372 0.364701 0.066 Uiso 1 1 calc R U . . .
C30 C 0.3223(4) 0.3184(3) 0.3852(2) 0.0552(19) Uani 1 1 d . . . . .
C31 C 0.2807(5) 0.3690(4) 0.3808(3) 0.065(2) Uani 1 1 d . . . . .
H31 H 0.302670 0.402389 0.396507 0.078 Uiso 1 1 calc R U . . .
C32 C 0.2065(5) 0.3709(4) 0.3535(3) 0.070(2) Uani 1 1 d . . . . .
H32 H 0.178387 0.405598 0.350265 0.084 Uiso 1 1 calc R U . . .
C33 C 0.3996(4) 0.3157(3) 0.4158(2) 0.0535(18) Uani 1 1 d . . . . .
C34 C 0.4204(4) 0.2722(3) 0.4458(2) 0.0529(18) Uani 1 1 d . . . . .
H34 H 0.384322 0.242980 0.445721 0.064 Uiso 1 1 calc R U . . .
N35 N 0.4883(4) 0.2680(3) 0.47529(18) 0.0520(15) Uani 1 1 d . . . . .
C36 C 0.5415(5) 0.3077(4) 0.4736(2) 0.058(2) Uani 1 1 d . . . . .
C37 C 0.5253(5) 0.3528(4) 0.4435(3) 0.069(2) Uani 1 1 d . . . . .
H37 H 0.563292 0.379960 0.442430 0.082 Uiso 1 1 calc R U . . .
C38 C 0.4527(5) 0.3578(4) 0.4148(3) 0.065(2) Uani 1 1 d . . . . .
H38 H 0.439837 0.389416 0.395063 0.078 Uiso 1 1 calc R U . . .
C39 C 0.6170(5) 0.2967(4) 0.5039(3) 0.061(2) Uani 1 1 d . . . . .
N40 N 0.6216(4) 0.2515(3) 0.5310(2) 0.0579(17) Uani 1 1 d . . . . .
C41 C 0.6895(5) 0.2375(4) 0.5582(3) 0.064(2) Uani 1 1 d . . . . .
H41 H 0.693247 0.204203 0.576143 0.077 Uiso 1 1 calc R U . . .
C42 C 0.7539(5) 0.2695(4) 0.5610(3) 0.069(3) Uani 1 1 d . . . . .
C43 C 0.7488(5) 0.3170(4) 0.5331(3) 0.067(2) Uani 1 1 d . . . . .
H43 H 0.792151 0.339576 0.533821 0.080 Uiso 1 1 calc R U . . .
C44 C 0.6793(4) 0.3305(4) 0.5044(3) 0.061(2) Uani 1 1 d . . . . .
H44 H 0.674305 0.362738 0.485258 0.074 Uiso 1 1 calc R U . . .
C45 C 0.8256(5) 0.2539(4) 0.5909(3) 0.065(2) Uani 1 1 d . . . . .
C46 C 0.8846(5) 0.2441(4) 0.6163(3) 0.067(2) Uani 1 1 d . . . . .
C47 C 0.9544(5) 0.2331(5) 0.6491(3) 0.067(2) Uani 1 1 d . . . . .
C48 C 0.9678(5) 0.1805(5) 0.6700(3) 0.071(2) Uani 1 1 d . . . . .
H48 H 0.931124 0.150975 0.661497 0.085 Uiso 1 1 calc R U . . .
C49 C 1.0344(5) 0.1700(5) 0.7034(3) 0.075(3) Uani 1 1 d . . . . .
H49 H 1.042317 0.133585 0.717557 0.090 Uiso 1 1 calc R U . . .
C50 C 1.0882(5) 0.2119(5) 0.7159(3) 0.072(3) Uani 1 1 d . . . . .
C51 C 1.0762(5) 0.2644(5) 0.6938(3) 0.066(2) Uani 1 1 d . . . . .
H51 H 1.113803 0.293433 0.701351 0.079 Uiso 1 1 calc R U . . .
C52 C 1.0099(5) 0.2747(4) 0.6609(3) 0.064(2) Uani 1 1 d . . . . .
H52 H 1.002565 0.310827 0.646267 0.077 Uiso 1 1 calc R U . . .
N53 N 1.1562(5) 0.2013(4) 0.7494(2) 0.084(3) Uani 1 1 d . . . . .
C54 C 1.1816(5) 0.1427(6) 0.7574(3) 0.085(3) Uani 1 1 d . . . . .
C55 C 1.1894(7) 0.1086(6) 0.7235(4) 0.095(3) Uani 1 1 d . . . . .
H55 H 1.177592 0.123560 0.694200 0.114 Uiso 1 1 calc R U . . .
C56 C 1.2140(7) 0.0528(6) 0.7312(5) 0.111(4) Uani 1 1 d . . . . .
H56 H 1.216969 0.028906 0.707066 0.133 Uiso 1 1 calc R U . . .
C57 C 1.2344(8) 0.0317(7) 0.7739(5) 0.120(5) Uani 1 1 d . . . . .
H57 H 1.252626 -0.006450 0.779554 0.144 Uiso 1 1 calc R U . . .
C58 C 1.2282(6) 0.0663(7) 0.8083(4) 0.106(4) Uani 1 1 d . . . . .
H58 H 1.241747 0.051493 0.837690 0.127 Uiso 1 1 calc R U . . .
C59 C 1.2025(6) 0.1227(6) 0.8012(4) 0.099(4) Uani 1 1 d . . . . .
H59 H 1.199224 0.146577 0.825230 0.118 Uiso 1 1 calc R U . . .
C60 C 1.1997(6) 0.2465(6) 0.7743(3) 0.088(3) Uani 1 1 d . . . . .
C61 C 1.2767(6) 0.2453(6) 0.7821(3) 0.104(4) Uani 1 1 d . . . . .
H61 H 1.301522 0.215346 0.771024 0.125 Uiso 1 1 calc R U . . .
C62 C 1.3183(8) 0.2915(8) 0.8078(5) 0.122(6) Uani 1 1 d . . . . .
H62 H 1.371721 0.292295 0.813422 0.146 Uiso 1 1 calc R U . . .
C63 C 1.2836(11) 0.3343(9) 0.8245(5) 0.140(7) Uani 1 1 d . . . . .
H63 H 1.313148 0.363421 0.842251 0.168 Uiso 1 1 calc R U . . .
C64 C 1.2068(8) 0.3358(7) 0.8159(4) 0.118(5) Uani 1 1 d . . . . .
H64 H 1.182381 0.366095 0.826858 0.141 Uiso 1 1 calc R U . . .
C65 C 1.1646(8) 0.2914(6) 0.7904(3) 0.101(4) Uani 1 1 d . . . . .
H65 H 1.111064 0.291985 0.784096 0.121 Uiso 1 1 calc R U . . .
Cl1 Cl 0.7879(9) 0.0827(8) 0.5800(5) 0.097(6) Uani 0.177(8) 1 d G U P A -3
Cl2 Cl 0.9252(10) 0.0132(8) 0.5964(9) 0.149(10) Uani 0.177(8) 1 d G U P A -3
C80 C 0.8296(14) 0.0197(15) 0.5671(16) 0.085(18) Uani 0.177(8) 1 d G U P A -3
H80A H 0.801580 -0.013804 0.574019 0.102 Uiso 0.177(8) 1 calc R U P A -3
H80B H 0.825246 0.019014 0.534908 0.102 Uiso 0.177(8) 1 calc R U P A -3
P1 P 0.7322(2) 0.47076(17) 0.57948(14) 0.1134(12) Uani 1 1 d . . . . .
F4 F 0.6668(5) 0.4224(4) 0.5740(4) 0.155(4) Uani 1 1 d . . . . .
F5 F 0.7925(5) 0.4213(4) 0.6024(2) 0.123(3) Uani 1 1 d . . . . .
F6 F 0.7453(5) 0.4550(3) 0.5324(2) 0.122(3) Uani 1 1 d . . . . .
F7 F 0.6737(5) 0.5185(4) 0.5573(3) 0.147(3) Uani 1 1 d . . . . .
F8 F 0.7211(6) 0.4866(4) 0.6260(3) 0.151(4) Uani 1 1 d . . . . .
F9 F 0.7986(5) 0.5167(3) 0.5881(2) 0.121(2) Uani 1 1 d . . . . .
P2 P 0.68581(16) -0.10140(10) 0.62307(8) 0.0740(7) Uani 1 1 d . . . . .
F10 F 0.6530(4) -0.0656(2) 0.57833(16) 0.099(2) Uani 1 1 d . . . . .
F11 F 0.7569(7) -0.0617(5) 0.6368(4) 0.211(6) Uani 1 1 d . . . . .
F12 F 0.6514(7) -0.0576(3) 0.6488(2) 0.161(5) Uani 1 1 d . . . . .
F13 F 0.6153(3) -0.1409(3) 0.6113(3) 0.111(2) Uani 1 1 d . . . . .
F14 F 0.7245(5) -0.1442(4) 0.5981(2) 0.132(3) Uani 1 1 d . . . . .
F15 F 0.7164(4) -0.1375(3) 0.66754(18) 0.107(2) Uani 1 1 d . . . . .
Cl3 Cl 0.528(2) -0.0492(15) 0.8100(10) 0.168(11) Uani 0.15 1 d G U P B -1
Cl4 Cl 0.531(3) -0.0627(17) 0.7175(10) 0.195(12) Uani 0.15 1 d G U P B -1
C25 C 0.578(4) -0.036(5) 0.7702(15) 0.172(12) Uani 0.15 1 d G U P B -1
H25A H 0.585654 0.005435 0.768142 0.206 Uiso 0.15 1 calc R U P B -1
H25B H 0.628325 -0.054640 0.780117 0.206 Uiso 0.15 1 calc R U P B -1
C66 C 0.5138(18) 0.5186(6) 0.7361(9) 0.105(9) Uani 0.3333 1 d G U P C -1
H66A H 0.548975 0.533315 0.763207 0.158 Uiso 0.3333 1 calc R U P C -1
H66B H 0.465039 0.538192 0.731191 0.158 Uiso 0.3333 1 calc R U P C -1
H66C H 0.534427 0.525548 0.710748 0.158 Uiso 0.3333 1 calc R U P C -1
C67 C 0.5029(12) 0.4556(6) 0.7408(6) 0.090(5) Uani 0.3333 1 d G U P C -1
C68 C 0.4311(10) 0.4317(7) 0.7296(6) 0.080(5) Uani 0.3333 1 d G U P C -1
H68 H 0.388396 0.455553 0.718225 0.096 Uiso 0.3333 1 calc R U P C -1
C69 C 0.4207(9) 0.3735(7) 0.7348(7) 0.079(5) Uani 0.3333 1 d G U P C -1
H69 H 0.371139 0.357870 0.726995 0.094 Uiso 0.3333 1 calc R U P C -1
C70 C 0.4823(11) 0.3383(6) 0.7513(9) 0.080(5) Uani 0.3333 1 d G U P C -1
H70 H 0.475358 0.298380 0.754964 0.096 Uiso 0.3333 1 calc R U P C -1
C71 C 0.5542(10) 0.3615(7) 0.7624(8) 0.088(5) Uani 0.3333 1 d G U P C -1
H71 H 0.596854 0.337490 0.773698 0.106 Uiso 0.3333 1 calc R U P C -1
C72 C 0.5643(10) 0.4196(8) 0.7571(7) 0.092(5) Uani 0.3333 1 d G U P C -1
H72 H 0.613928 0.435079 0.764850 0.110 Uiso 0.3333 1 calc R U P C -1
C73 C 0.7806(12) 0.0360(19) 0.5744(12) 0.120(9) Uani 0.321(14) 1 d G U P D -1
H73A H 0.756700 0.014835 0.594067 0.180 Uiso 0.321(14) 1 calc R U P D -1
H73B H 0.757409 0.024644 0.543552 0.180 Uiso 0.321(14) 1 calc R U P D -1
H73C H 0.773509 0.077231 0.577679 0.180 Uiso 0.321(14) 1 calc R U P D -1
C74 C 0.8632(12) 0.0226(12) 0.5864(8) 0.112(5) Uani 0.321(14) 1 d G U P D -1
C75 C 0.8977(15) 0.0044(14) 0.5545(7) 0.109(5) Uani 0.321(14) 1 d G U P D -1
H75 H 0.868626 0.001239 0.524476 0.131 Uiso 0.321(14) 1 calc R U P D -1
C76 C 0.9738(15) -0.0093(15) 0.5656(9) 0.106(5) Uani 0.321(14) 1 d G U P D -1
H76 H 0.996525 -0.021753 0.543321 0.127 Uiso 0.321(14) 1 calc R U P D -1
C77 C 1.0169(12) -0.0048(13) 0.6091(10) 0.108(5) Uani 0.321(14) 1 d G U P D -1
H77 H 1.069097 -0.014235 0.616878 0.129 Uiso 0.321(14) 1 calc R U P D -1
C78 C 0.9832(14) 0.0134(15) 0.6413(8) 0.110(5) Uani 0.321(14) 1 d G U P D -1
H78 H 1.012413 0.016601 0.671273 0.132 Uiso 0.321(14) 1 calc R U P D -1
C79 C 0.9071(14) 0.0270(15) 0.6299(7) 0.111(5) Uani 0.321(14) 1 d G U P D -1
H79 H 0.884632 0.039595 0.652260 0.133 Uiso 0.321(14) 1 calc R U P D -1
C73B C 1.0459(18) 0.0115(18) 0.6630(9) 0.117(8) Uani 0.292(13) 1 d G U P E -2
H73D H 1.082821 -0.018718 0.662932 0.176 Uiso 0.292(13) 1 calc R U P E -2
H73E H 1.025382 0.006380 0.688641 0.176 Uiso 0.292(13) 1 calc R U P E -2
H73F H 1.070539 0.049062 0.664936 0.176 Uiso 0.292(13) 1 calc R U P E -2
C74B C 0.9831(14) 0.0083(12) 0.6213(8) 0.109(5) Uani 0.292(13) 1 d G U P E -2
C75B C 0.9089(15) 0.0190(17) 0.6214(9) 0.109(5) Uani 0.292(13) 1 d G U P E -2
H75B H 0.898010 0.029360 0.648392 0.131 Uiso 0.292(13) 1 calc R U P E -2
C76B C 0.8505(13) 0.0149(19) 0.5830(11) 0.111(5) Uani 0.292(13) 1 d G U P E -2
H76B H 0.799982 0.022273 0.583719 0.134 Uiso 0.292(13) 1 calc R U P E -2
C77B C 0.8654(16) 0.0000(15) 0.5435(9) 0.109(5) Uani 0.292(13) 1 d G U P E -2
H77B H 0.825426 -0.002866 0.516976 0.131 Uiso 0.292(13) 1 calc R U P E -2
C78B C 0.9391(18) -0.0106(16) 0.5428(8) 0.108(5) Uani 0.292(13) 1 d G U P E -2
H78B H 0.949829 -0.020913 0.515701 0.130 Uiso 0.292(13) 1 calc R U P E -2
C79B C 0.9973(14) -0.0064(14) 0.5813(9) 0.106(5) Uani 0.292(13) 1 d G U P E -2
H79B H 1.047716 -0.013719 0.580453 0.127 Uiso 0.292(13) 1 calc R U P E -2

loop_
_atom_site_aniso_label
_atom_site_aniso_U_11
_atom_site_aniso_U_22
_atom_site_aniso_U_33
_atom_site_aniso_U_23
_atom_site_aniso_U_13
_atom_site_aniso_U_12
Ru1 0.0459(4) 0.0619(4) 0.0421(3) -0.0027(2) -0.0074(2) 0.0047(3)
F1 0.070(4) 0.101(5) 0.137(6) 0.023(4) -0.038(4) 0.012(3)
N1 0.052(4) 0.079(5) 0.039(3) 0.010(3) 0.000(3) 0.003(4)
F2 0.054(3) 0.110(4) 0.066(3) 0.010(3) -0.005(2) 0.004(3)
C2 0.057(5) 0.090(7) 0.056(5) 0.000(4) 0.002(4) -0.002(5)
F3 0.065(3) 0.184(7) 0.049(3) 0.005(3) -0.018(3) 0.002(4)
C3 0.068(6) 0.102(8) 0.065(5) -0.006(5) 0.008(5) -0.018(6)
C4 0.053(5) 0.168(13) 0.065(6) -0.001(7) 0.002(5) -0.019(7)
C5 0.055(5) 0.130(10) 0.063(6) 0.015(6) 0.012(4) 0.014(6)
C6 0.058(5) 0.091(7) 0.042(4) 0.006(4) 0.000(4) 0.007(5)
C7 0.066(6) 0.087(7) 0.043(4) 0.012(4) 0.004(4) 0.026(5)
C8 0.092(8) 0.093(8) 0.068(6) 0.006(5) 0.013(5) 0.032(6)
C9 0.115(10) 0.104(9) 0.072(6) 0.007(6) 0.019(6) 0.049(8)
C10 0.097(8) 0.068(6) 0.067(6) -0.008(4) -0.006(5) 0.026(6)
C11 0.067(6) 0.071(6) 0.066(5) -0.010(4) -0.007(4) 0.012(5)
N12 0.055(4) 0.064(4) 0.050(4) 0.005(3) -0.008(3) 0.018(3)
N13 0.046(3) 0.065(4) 0.047(3) -0.005(3) -0.002(3) 0.002(3)
C14 0.049(4) 0.069(5) 0.049(4) 0.001(4) 0.000(3) -0.003(4)
C15 0.070(6) 0.081(6) 0.051(4) -0.015(4) 0.006(4) -0.002(5)
C16 0.097(7) 0.064(6) 0.058(5) -0.013(4) 0.005(5) 0.001(5)
C17 0.087(6) 0.067(6) 0.048(4) -0.001(4) -0.003(4) -0.006(5)
C18 0.057(5) 0.065(5) 0.045(4) -0.001(3) -0.006(3) -0.009(4)
C19 0.051(4) 0.065(5) 0.044(4) -0.008(3) -0.002(3) -0.002(4)
C20 0.073(6) 0.069(6) 0.053(5) 0.002(4) 0.000(4) 0.004(5)
C21 0.070(6) 0.088(7) 0.052(5) 0.011(4) -0.002(4) 0.010(5)
C22 0.068(5) 0.090(7) 0.044(4) 0.000(4) 0.002(4) 0.017(5)
C23 0.062(5) 0.081(6) 0.050(4) -0.004(4) -0.006(4) 0.022(5)
N24 0.054(4) 0.071(4) 0.041(3) -0.005(3) -0.005(3) 0.008(3)
C26 0.062(6) 0.106(8) 0.056(5) 0.006(5) -0.014(4) 0.008(6)
C27 0.057(5) 0.079(6) 0.048(4) 0.014(4) -0.003(4) 0.007(4)
C28 0.063(5) 0.067(5) 0.050(4) 0.004(4) -0.005(4) -0.004(4)
C29 0.052(4) 0.059(5) 0.046(4) 0.008(3) -0.001(3) 0.004(4)
C30 0.050(4) 0.058(5) 0.048(4) -0.002(3) -0.003(3) 0.003(4)
C31 0.065(5) 0.062(5) 0.052(4) 0.003(4) -0.008(4) 0.012(4)
C32 0.071(6) 0.062(5) 0.062(5) 0.007(4) -0.007(4) 0.008(4)
C33 0.051(4) 0.055(5) 0.046(4) -0.005(3) -0.002(3) 0.003(4)
C34 0.049(4) 0.052(5) 0.050(4) -0.006(3) 0.001(3) -0.003(3)
N35 0.049(4) 0.053(4) 0.043(3) -0.003(3) -0.006(3) 0.000(3)
C36 0.048(4) 0.066(5) 0.049(4) -0.012(4) -0.005(3) 0.002(4)
C37 0.062(5) 0.055(5) 0.075(5) 0.004(4) -0.005(4) -0.001(4)
C38 0.066(5) 0.053(5) 0.064(5) 0.004(4) -0.005(4) -0.001(4)
C39 0.045(4) 0.068(6) 0.060(5) -0.014(4) -0.005(4) 0.000(4)
N40 0.051(4) 0.057(4) 0.052(3) -0.010(3) -0.010(3) 0.006(3)
C41 0.051(5) 0.067(5) 0.059(5) -0.016(4) -0.013(4) -0.001(4)
C42 0.047(5) 0.073(6) 0.071(5) -0.034(4) -0.009(4) 0.007(4)
C43 0.054(5) 0.061(5) 0.074(5) -0.019(4) -0.002(4) -0.002(4)
C44 0.043(4) 0.062(5) 0.069(5) -0.011(4) -0.003(4) -0.002(4)
C45 0.050(5) 0.069(6) 0.065(5) -0.020(4) -0.004(4) 0.004(4)
C46 0.051(5) 0.084(6) 0.054(4) -0.010(4) -0.003(4) 0.006(4)
C47 0.044(4) 0.095(7) 0.051(4) -0.004(4) -0.003(3) 0.001(4)
C48 0.047(5) 0.092(7) 0.067(5) -0.002(5) 0.004(4) -0.004(5)
C49 0.062(5) 0.100(7) 0.058(5) 0.020(5) 0.006(4) 0.008(5)
C50 0.050(5) 0.106(8) 0.050(4) 0.013(4) -0.002(4) -0.007(5)
C51 0.050(5) 0.094(7) 0.046(4) 0.000(4) 0.001(3) -0.006(4)
C52 0.050(5) 0.089(7) 0.044(4) -0.001(4) -0.004(3) 0.000(4)
N53 0.058(4) 0.128(8) 0.055(4) 0.026(4) -0.003(4) 0.003(5)
C54 0.049(5) 0.123(9) 0.077(6) 0.038(6) 0.006(4) 0.000(5)
C55 0.089(8) 0.118(10) 0.073(7) 0.026(6) 0.013(6) 0.018(7)
C56 0.097(9) 0.116(10) 0.111(9) 0.038(8) 0.014(7) 0.022(8)
C57 0.088(9) 0.143(13) 0.123(11) 0.058(10) 0.018(8) 0.022(8)
C58 0.066(6) 0.164(13) 0.078(7) 0.050(8) 0.002(6) 0.015(7)
C59 0.056(5) 0.149(11) 0.085(7) 0.057(7) 0.010(5) 0.017(6)
C60 0.067(6) 0.137(10) 0.043(5) 0.018(5) -0.013(4) -0.017(7)
C61 0.065(6) 0.159(13) 0.074(7) 0.025(7) -0.008(5) -0.016(7)
C62 0.080(8) 0.173(16) 0.087(9) 0.032(9) -0.021(7) -0.046(10)
C63 0.143(16) 0.156(16) 0.088(9) -0.006(9) -0.027(9) -0.052(12)
C64 0.099(9) 0.171(14) 0.060(6) -0.005(7) -0.018(6) -0.030(9)
C65 0.087(8) 0.156(13) 0.049(5) 0.012(6) -0.001(5) -0.029(8)
Cl1 0.114(11) 0.127(13) 0.061(7) 0.004(7) 0.045(7) -0.029(9)
Cl2 0.138(15) 0.091(12) 0.191(17) 0.082(12) 0.000(12) -0.027(10)
C80 0.086(19) 0.09(2) 0.079(19) 0.003(10) 0.022(11) -0.007(10)
P1 0.123(3) 0.093(2) 0.129(3) -0.038(2) 0.043(2) -0.006(2)
F4 0.143(7) 0.123(7) 0.222(10) -0.081(7) 0.088(7) -0.028(6)
F5 0.145(7) 0.134(6) 0.103(5) -0.017(4) 0.053(5) 0.006(5)
F6 0.143(7) 0.108(5) 0.111(5) -0.042(4) 0.029(5) -0.017(5)
F7 0.148(7) 0.105(6) 0.166(8) -0.048(5) 0.003(6) 0.023(5)
F8 0.205(10) 0.127(7) 0.153(7) -0.039(5) 0.104(7) -0.010(6)
F9 0.139(6) 0.099(5) 0.123(5) -0.041(4) 0.032(5) -0.018(5)
P2 0.0850(17) 0.0598(14) 0.0613(13) 0.0028(10) -0.0074(12) -0.0161(12)
F10 0.160(6) 0.072(4) 0.056(3) 0.009(2) 0.012(3) 0.020(4)
F11 0.216(12) 0.196(10) 0.165(8) 0.061(8) -0.046(8) -0.133(9)
F12 0.324(14) 0.072(4) 0.080(4) 0.009(3) 0.045(6) 0.061(6)
F13 0.066(3) 0.082(4) 0.161(6) 0.023(4) -0.011(4) -0.014(3)
F14 0.147(7) 0.158(7) 0.114(5) 0.060(5) 0.073(5) 0.074(6)
F15 0.155(6) 0.075(4) 0.063(3) 0.006(3) -0.017(3) -0.009(4)
Cl3 0.179(16) 0.150(15) 0.168(15) 0.025(13) 0.035(13) 0.027(13)
Cl4 0.196(17) 0.150(15) 0.229(17) 0.032(13) 0.042(14) -0.042(13)
C25 0.176(15) 0.160(14) 0.177(15) 0.010(9) 0.046(9) -0.001(9)
C66 0.100(14) 0.098(14) 0.113(15) 0.010(12) 0.021(12) -0.003(12)
C67 0.089(7) 0.089(7) 0.090(8) 0.002(6) 0.021(6) 0.002(6)
C68 0.080(7) 0.081(7) 0.077(7) -0.003(6) 0.019(6) 0.004(6)
C69 0.080(8) 0.079(7) 0.076(7) -0.002(6) 0.021(6) 0.003(6)
C70 0.082(8) 0.079(7) 0.079(7) -0.001(6) 0.021(6) 0.005(6)
C71 0.086(8) 0.088(8) 0.087(7) -0.002(6) 0.019(6) 0.003(6)
C72 0.088(7) 0.092(8) 0.092(8) 0.003(6) 0.019(6) 0.004(6)
C73 0.123(13) 0.116(13) 0.120(13) 0.001(11) 0.031(11) -0.001(11)
C74 0.112(6) 0.107(6) 0.116(6) 0.000(5) 0.027(5) -0.005(5)
C75 0.110(6) 0.101(6) 0.113(6) 0.000(5) 0.026(5) -0.004(5)
C76 0.108(6) 0.098(6) 0.111(6) 0.002(5) 0.027(5) -0.005(5)
C77 0.110(7) 0.101(7) 0.113(7) 0.000(5) 0.030(5) -0.004(5)
C78 0.111(7) 0.105(7) 0.113(7) -0.004(5) 0.029(5) -0.003(5)
C79 0.110(6) 0.106(6) 0.114(6) -0.004(5) 0.027(5) -0.004(5)
C73B 0.115(11) 0.110(11) 0.123(11) 0.006(10) 0.027(10) 0.000(10)
C74B 0.111(6) 0.103(6) 0.113(6) -0.001(5) 0.028(5) -0.004(5)
C75B 0.110(6) 0.105(6) 0.113(6) -0.003(5) 0.028(5) -0.003(5)
C76B 0.110(6) 0.106(6) 0.115(6) 0.000(5) 0.026(5) -0.005(5)
C77B 0.110(6) 0.102(6) 0.115(6) -0.001(5) 0.028(5) -0.005(5)
C78B 0.110(7) 0.100(7) 0.113(7) 0.002(5) 0.027(5) -0.004(5)
C79B 0.110(6) 0.098(6) 0.109(6) 0.003(5) 0.030(5) -0.005(5)

loop_
_atom_type_symbol
_atom_type_description
_atom_type_scat_dispersion_real
_atom_type_scat_dispersion_imag
_atom_type_scat_source
C C 0.0181 0.0091 'International Tables Vol C Tables 4.2.6.8 and 6.1.1.4'
H H 0.0000 0.0000 'International Tables Vol C Tables 4.2.6.8 and 6.1.1.4'
Cl Cl 0.3639 0.7018 'International Tables Vol C Tables 4.2.6.8 and 6.1.1.4'
F F 0.0727 0.0534 'International Tables Vol C Tables 4.2.6.8 and 6.1.1.4'
N N 0.0311 0.0180 'International Tables Vol C Tables 4.2.6.8 and 6.1.1.4'
P P 0.2955 0.4335 'International Tables Vol C Tables 4.2.6.8 and 6.1.1.4'
Ru Ru 0.0552 3.2960 'International Tables Vol C Tables 4.2.6.8 and 6.1.1.4'

loop_
_exptl_crystal_face_index_h
_exptl_crystal_face_index_k
_exptl_crystal_face_index_l
_exptl_crystal_face_perp_dist
0.00 0.00 1.00 0.0130
0.00 0.00 -1.00 0.0160
0.00 1.00 0.00 0.0040
0.00 -1.00 0.00 0.0150
1.00 0.00 -1.00 0.1000
-1.00 0.00 1.00 0.0960

loop_
_geom_angle_atom_site_label_1
_geom_angle_atom_site_label_2
_geom_angle_atom_site_label_3
_geom_angle
_geom_angle_site_symmetry_1
_geom_angle_site_symmetry_3
_geom_angle_publ_flag
N1 Ru1 N12 78.5(3) . . ?
N1 Ru1 N24 87.1(3) . . ?
N1 Ru1 N35 95.5(2) . . ?
N1 Ru1 N40 171.3(3) . . ?
N13 Ru1 N1 95.6(3) . . ?
N13 Ru1 N12 172.0(3) . . ?
N13 Ru1 N24 78.4(3) . . ?
N13 Ru1 N35 98.6(2) . . ?
N13 Ru1 N40 91.7(3) . . ?
N24 Ru1 N12 95.7(3) . . ?
N35 Ru1 N12 87.5(2) . . ?
N35 Ru1 N24 176.2(3) . . ?
N40 Ru1 N12 94.6(3) . . ?
N40 Ru1 N24 99.0(3) . . ?
N40 Ru1 N35 78.7(3) . . ?
C2 N1 Ru1 125.3(6) . . ?
C6 N1 Ru1 116.2(6) . . ?
C6 N1 C2 118.4(8) . . ?
N1 C2 H2 119.4 . . ?
N1 C2 C3 121.3(10) . . ?
C3 C2 H2 119.4 . . ?
C2 C3 H3 119.8 . . ?
C4 C3 C2 120.5(10) . . ?
C4 C3 H3 119.8 . . ?
C3 C4 H4 120.6 . . ?
C3 C4 C5 118.8(10) . . ?
C5 C4 H4 120.6 . . ?
C4 C5 H5 120.0 . . ?
C4 C5 C6 120.0(10) . . ?
C6 C5 H5 120.0 . . ?
N1 C6 C5 121.0(9) . . ?
N1 C6 C7 114.5(8) . . ?
C5 C6 C7 124.5(9) . . ?
C8 C7 C6 122.9(10) . . ?
N12 C7 C6 115.0(8) . . ?
N12 C7 C8 122.1(10) . . ?
C7 C8 H8 120.4 . . ?
C7 C8 C9 119.3(12) . . ?
C9 C8 H8 120.4 . . ?
C8 C9 H9 121.0 . . ?
C10 C9 C8 118.0(11) . . ?
C10 C9 H9 121.0 . . ?
C9 C10 H10 119.2 . . ?
C9 C10 C11 121.5(11) . . ?
C11 C10 H10 119.2 . . ?
C10 C11 H11 120.1 . . ?
N12 C11 C10 119.8(10) . . ?
N12 C11 H11 120.1 . . ?
C7 N12 Ru1 115.7(6) . . ?
C7 N12 C11 119.3(8) . . ?
C11 N12 Ru1 125.0(6) . . ?
C14 N13 Ru1 124.9(6) . . ?
C18 N13 Ru1 115.8(5) . . ?
C18 N13 C14 119.3(7) . . ?
N13 C14 H14 119.3 . . ?
N13 C14 C15 121.4(8) . . ?
C15 C14 H14 119.3 . . ?
C14 C15 H15 120.0 . . ?
C14 C15 C16 120.1(8) . . ?
C16 C15 H15 120.0 . . ?
C15 C16 H16 120.6 . . ?
C15 C16 C17 118.8(9) . . ?
C17 C16 H16 120.6 . . ?
C16 C17 H17 120.6 . . ?
C18 C17 C16 118.8(8) . . ?
C18 C17 H17 120.6 . . ?
N13 C18 C17 121.6(7) . . ?
N13 C18 C19 114.5(7) . . ?
C17 C18 C19 123.8(7) . . ?
C20 C19 C18 123.5(8) . . ?
N24 C19 C18 115.4(7) . . ?
N24 C19 C20 121.0(7) . . ?
C19 C20 H20 120.3 . . ?
C21 C20 C19 119.4(9) . . ?
C21 C20 H20 120.3 . . ?
C20 C21 H21 120.3 . . ?
C22 C21 C20 119.4(9) . . ?
C22 C21 H21 120.3 . . ?
C21 C22 H22 120.4 . . ?
C21 C22 C23 119.2(8) . . ?
C23 C22 H22 120.4 . . ?
C22 C23 H23 118.8 . . ?
N24 C23 C22 122.4(9) . . ?
N24 C23 H23 118.8 . . ?
C19 N24 Ru1 115.3(5) . . ?
C19 N24 C23 118.5(7) . . ?
C23 N24 Ru1 125.8(6) . . ?
F1 C26 C27 112.4(9) . . ?
F2 C26 F1 106.4(9) . . ?
F2 C26 C27 112.2(8) . . ?
F3 C26 F1 106.0(8) . . ?
F3 C26 F2 106.5(9) . . ?
F3 C26 C27 112.9(9) . . ?
C28 C27 C26 117.9(9) . . ?
C32 C27 C26 121.3(9) . . ?
C32 C27 C28 120.8(8) . . ?
C27 C28 H28 120.2 . . ?
C27 C28 C29 119.6(8) . . ?
C29 C28 H28 120.2 . . ?
C28 C29 H29 119.9 . . ?
C30 C29 C28 120.3(8) . . ?
C30 C29 H29 119.9 . . ?
C29 C30 C31 119.5(7) . . ?
C29 C30 C33 120.1(7) . . ?
C31 C30 C33 120.3(7) . . ?
C30 C31 H31 119.8 . . ?
C30 C31 C32 120.3(8) . . ?
C32 C31 H31 119.8 . . ?
C27 C32 C31 119.5(8) . . ?
C27 C32 H32 120.3 . . ?
C31 C32 H32 120.3 . . ?
C34 C33 C30 121.1(7) . . ?
C34 C33 C38 118.2(7) . . ?
C38 C33 C30 120.7(7) . . ?
C33 C34 H34 117.9 . . ?
N35 C34 C33 124.2(8) . . ?
N35 C34 H34 117.9 . . ?
C34 N35 Ru1 127.3(6) . . ?
C34 N35 C36 118.0(7) . . ?
C36 N35 Ru1 114.3(5) . . ?
N35 C36 C37 121.2(7) . . ?
N35 C36 C39 114.7(8) . . ?
C37 C36 C39 124.0(8) . . ?
C36 C37 H37 120.3 . . ?
C36 C37 C38 119.5(9) . . ?
C38 C37 H37 120.3 . . ?
C33 C38 C37 118.7(8) . . ?
C33 C38 H38 120.6 . . ?
C37 C38 H38 120.6 . . ?
N40 C39 C36 115.5(8) . . ?
N40 C39 C44 122.0(7) . . ?
C44 C39 C36 122.5(8) . . ?
C39 N40 Ru1 114.9(5) . . ?
C39 N40 C41 118.6(8) . . ?
C41 N40 Ru1 126.4(6) . . ?
N40 C41 H41 118.6 . . ?
N40 C41 C42 122.8(9) . . ?
C42 C41 H41 118.6 . . ?
C41 C42 C43 118.4(8) . . ?
C41 C42 C45 121.5(10) . . ?
C43 C42 C45 120.1(9) . . ?
C42 C43 H43 120.6 . . ?
C44 C43 C42 118.7(9) . . ?
C44 C43 H43 120.6 . . ?
C39 C44 H44 120.3 . . ?
C43 C44 C39 119.5(9) . . ?
C43 C44 H44 120.3 . . ?
C46 C45 C42 176.4(10) . . ?
C45 C46 C47 176.7(10) . . ?
C48 C47 C46 120.5(9) . . ?
C48 C47 C52 118.3(8) . . ?
C52 C47 C46 121.3(9) . . ?
C47 C48 H48 119.4 . . ?
C47 C48 C49 121.1(9) . . ?
C49 C48 H48 119.4 . . ?
C48 C49 H49 119.8 . . ?
C50 C49 C48 120.4(9) . . ?
C50 C49 H49 119.8 . . ?
C49 C50 C51 118.7(8) . . ?
C49 C50 N53 120.7(9) . . ?
C51 C50 N53 120.6(9) . . ?
C50 C51 H51 119.7 . . ?
C52 C51 C50 120.7(9) . . ?
C52 C51 H51 119.7 . . ?
C47 C52 C51 120.8(9) . . ?
C47 C52 H52 119.6 . . ?
C51 C52 H52 119.6 . . ?
C50 N53 C54 118.2(9) . . ?
C50 N53 C60 122.0(9) . . ?
C60 N53 C54 119.8(8) . . ?
C55 C54 N53 121.0(9) . . ?
C55 C54 C59 120.5(12) . . ?
C59 C54 N53 118.4(12) . . ?
C54 C55 H55 119.5 . . ?
C54 C55 C56 121.0(11) . . ?
C56 C55 H55 119.5 . . ?
C55 C56 H56 120.1 . . ?
C57 C56 C55 119.7(15) . . ?
C57 C56 H56 120.1 . . ?
C56 C57 H57 120.3 . . ?
C58 C57 C56 119.5(14) . . ?
C58 C57 H57 120.3 . . ?
C57 C58 H58 119.2 . . ?
C57 C58 C59 121.7(11) . . ?
C59 C58 H58 119.2 . . ?
C54 C59 H59 121.2 . . ?
C58 C59 C54 117.5(13) . . ?
C58 C59 H59 121.2 . . ?
C61 C60 N53 119.1(13) . . ?
C61 C60 C65 120.4(12) . . ?
C65 C60 N53 120.5(10) . . ?
C60 C61 H61 121.5 . . ?
C60 C61 C62 117.0(15) . . ?
C62 C61 H61 121.5 . . ?
C61 C62 H62 118.9 . . ?
C63 C62 C61 122.1(14) . . ?
C63 C62 H62 118.9 . . ?
C62 C63 H63 119.7 . . ?
C62 C63 C64 120.6(15) . . ?
C64 C63 H63 119.7 . . ?
C63 C64 H64 120.8 . . ?
C63 C64 C65 118.5(16) . . ?
C65 C64 H64 120.8 . . ?
C60 C65 C64 121.4(13) . . ?
C60 C65 H65 119.3 . . ?
C64 C65 H65 119.3 . . ?
Cl1 C80 H80A 109.0 . . ?
Cl1 C80 H80B 109.0 . . ?
Cl2 C80 Cl1 112.9 . . ?
Cl2 C80 H80A 109.0 . . ?
Cl2 C80 H80B 109.0 . . ?
H80A C80 H80B 107.8 . . ?
F4 P1 F5 87.2(5) . . ?
F6 P1 F4 92.0(5) . . ?
F6 P1 F5 89.4(4) . . ?
F7 P1 F4 92.7(6) . . ?
F7 P1 F5 179.9(7) . . ?
F7 P1 F6 90.6(5) . . ?
F7 P1 F9 90.0(5) . . ?
F8 P1 F4 89.1(5) . . ?
F8 P1 F5 90.1(5) . . ?
F8 P1 F6 178.8(6) . . ?
F8 P1 F7 90.0(6) . . ?
F8 P1 F9 88.3(5) . . ?
F9 P1 F4 176.2(6) . . ?
F9 P1 F5 90.1(5) . . ?
F9 P1 F6 90.6(5) . . ?
F11 P2 F10 91.2(5) . . ?
F11 P2 F15 90.1(4) . . ?
F12 P2 F10 90.0(4) . . ?
F12 P2 F11 84.0(7) . . ?
F12 P2 F13 94.8(6) . . ?
F12 P2 F14 177.1(6) . . ?
F12 P2 F15 89.5(4) . . ?
F13 P2 F10 90.5(4) . . ?
F13 P2 F11 177.9(6) . . ?
F13 P2 F14 88.0(5) . . ?
F13 P2 F15 88.3(4) . . ?
F14 P2 F10 90.6(4) . . ?
F14 P2 F11 93.2(8) . . ?
F14 P2 F15 89.9(4) . . ?
F15 P2 F10 178.6(5) . . ?
Cl3 C25 H25A 109.0 . . ?
Cl3 C25 H25B 109.0 . . ?
Cl4 C25 Cl3 112.8 . . ?
Cl4 C25 H25A 109.0 . . ?
Cl4 C25 H25B 109.0 . . ?
H25A C25 H25B 107.8 . . ?
H66A C66 H66B 109.5 . . ?
H66A C66 H66C 109.5 . . ?
H66B C66 H66C 109.5 . . ?
C67 C66 H66A 109.5 . . ?
C67 C66 H66B 109.5 . . ?
C67 C66 H66C 109.5 . . ?
C68 C67 C66 120.9 . . ?
C72 C67 C66 120.9 . . ?
C72 C67 C68 118.2 . . ?
C67 C68 H68 119.5 . . ?
C69 C68 C67 121.0 . . ?
C69 C68 H68 119.5 . . ?
C68 C69 H69 120.0 . . ?
C70 C69 C68 120.1 . . ?
C70 C69 H69 120.0 . . ?
C69 C70 H70 120.3 . . ?
C69 C70 C71 119.4 . . ?
C71 C70 H70 120.3 . . ?
C70 C71 H71 119.9 . . ?
C70 C71 C72 120.2 . . ?
C72 C71 H71 119.9 . . ?
C67 C72 H72 119.5 . . ?
C71 C72 C67 121.0 . . ?
C71 C72 H72 119.5 . . ?
H73A C73 H73B 109.5 . . ?
H73A C73 H73C 109.5 . . ?
H73B C73 H73C 109.5 . . ?
C74 C73 H73A 109.5 . . ?
C74 C73 H73B 109.5 . . ?
C74 C73 H73C 109.5 . . ?
C75 C74 C73 120.9 . . ?
C75 C74 C79 118.1 . . ?
C79 C74 C73 120.9 . . ?
C74 C75 H75 119.4 . . ?
C76 C75 C74 121.1 . . ?
C76 C75 H75 119.4 . . ?
C75 C76 H76 120.0 . . ?
C77 C76 C75 120.1 . . ?
C77 C76 H76 120.0 . . ?
C76 C77 H77 120.3 . . ?
C76 C77 C78 119.4 . . ?
C78 C77 H77 120.3 . . ?
C77 C78 H78 119.9 . . ?
C77 C78 C79 120.2 . . ?
C79 C78 H78 119.9 . . ?
C74 C79 H79 119.5 . . ?
C78 C79 C74 121.1 . . ?
C78 C79 H79 119.5 . . ?
H73D C73B H73E 109.5 . . ?
H73D C73B H73F 109.5 . . ?
H73E C73B H73F 109.5 . . ?
C74B C73B H73D 109.5 . . ?
C74B C73B H73E 109.5 . . ?
C74B C73B H73F 109.5 . . ?
C75B C74B C73B 121.1 . . ?
C79B C74B C73B 120.9 . . ?
C79B C74B C75B 118.1 . . ?
C74B C75B H75B 119.4 . . ?
C76B C75B C74B 121.2 . . ?
C76B C75B H75B 119.4 . . ?
C75B C76B H76B 120.0 . . ?
C77B C76B C75B 120.0 . . ?
C77B C76B H76B 120.0 . . ?
C76B C77B H77B 120.3 . . ?
C76B C77B C78B 119.4 . . ?
C78B C77B H77B 120.3 . . ?
C77B C78B H78B 119.9 . . ?
C77B C78B C79B 120.2 . . ?
C79B C78B H78B 119.9 . . ?
C74B C79B H79B 119.5 . . ?
C78B C79B C74B 121.0 . . ?
C78B C79B H79B 119.5 . . ?

loop_
_geom_bond_atom_site_label_1
_geom_bond_atom_site_label_2
_geom_bond_distance
_geom_bond_site_symmetry_2
_geom_bond_publ_flag
Ru1 N1 2.064(7) . ?
Ru1 N12 2.075(7) . ?
Ru1 N13 2.061(7) . ?
Ru1 N24 2.072(6) . ?
Ru1 N35 2.070(6) . ?
Ru1 N40 2.066(7) . ?
F1 C26 1.347(12) . ?
N1 C2 1.367(12) . ?
N1 C6 1.341(11) . ?
F2 C26 1.339(12) . ?
C2 H2 0.9500 . ?
C2 C3 1.369(13) . ?
F3 C26 1.334(11) . ?
C3 H3 0.9500 . ?
C3 C4 1.351(16) . ?
C4 H4 0.9500 . ?
C4 C5 1.371(16) . ?
C5 H5 0.9500 . ?
C5 C6 1.387(13) . ?
C6 C7 1.499(14) . ?
C7 C8 1.378(14) . ?
C7 N12 1.337(12) . ?
C8 H8 0.9500 . ?
C8 C9 1.391(17) . ?
C9 H9 0.9500 . ?
C9 C10 1.351(17) . ?
C10 H10 0.9500 . ?
C10 C11 1.389(13) . ?
C11 H11 0.9500 . ?
C11 N12 1.356(11) . ?
N13 C14 1.352(10) . ?
N13 C18 1.346(10) . ?
C14 H14 0.9500 . ?
C14 C15 1.357(12) . ?
C15 H15 0.9500 . ?
C15 C16 1.383(13) . ?
C16 H16 0.9500 . ?
C16 C17 1.388(12) . ?
C17 H17 0.9500 . ?
C17 C18 1.379(12) . ?
C18 C19 1.478(11) . ?
C19 C20 1.403(12) . ?
C19 N24 1.333(10) . ?
C20 H20 0.9500 . ?
C20 C21 1.358(12) . ?
C21 H21 0.9500 . ?
C21 C22 1.358(13) . ?
C22 H22 0.9500 . ?
C22 C23 1.375(13) . ?
C23 H23 0.9500 . ?
C23 N24 1.342(10) . ?
C26 C27 1.495(11) . ?
C27 C28 1.385(13) . ?
C27 C32 1.383(13) . ?
C28 H28 0.9500 . ?
C28 C29 1.400(11) . ?
C29 H29 0.9500 . ?
C29 C30 1.388(11) . ?
C30 C31 1.393(11) . ?
C30 C33 1.485(10) . ?
C31 H31 0.9500 . ?
C31 C32 1.400(12) . ?
C32 H32 0.9500 . ?
C33 C34 1.363(11) . ?
C33 C38 1.390(12) . ?
C34 H34 0.9500 . ?
C34 N35 1.342(9) . ?
N35 C36 1.357(11) . ?
C36 C37 1.388(12) . ?
C36 C39 1.477(11) . ?
C37 H37 0.9500 . ?
C37 C38 1.398(12) . ?
C38 H38 0.9500 . ?
C39 N40 1.343(11) . ?
C39 C44 1.385(12) . ?
N40 C41 1.346(10) . ?
C41 H41 0.9500 . ?
C41 C42 1.383(13) . ?
C42 C43 1.398(14) . ?
C42 C45 1.441(11) . ?
C43 H43 0.9500 . ?
C43 C44 1.385(11) . ?
C44 H44 0.9500 . ?
C45 C46 1.181(11) . ?
C46 C47 1.434(11) . ?
C47 C48 1.380(14) . ?
C47 C52 1.384(13) . ?
C48 H48 0.9500 . ?
C48 C49 1.402(12) . ?
C49 H49 0.9500 . ?
C49 C50 1.369(14) . ?
C50 C51 1.395(13) . ?
C50 N53 1.419(11) . ?
C51 H51 0.9500 . ?
C51 C52 1.387(11) . ?
C52 H52 0.9500 . ?
N53 C54 1.443(15) . ?
N53 C60 1.422(15) . ?
C54 C55 1.363(16) . ?
C54 C59 1.401(13) . ?
C55 H55 0.9500 . ?
C55 C56 1.379(17) . ?
C56 H56 0.9500 . ?
C56 C57 1.379(17) . ?
C57 H57 0.9500 . ?
C57 C58 1.38(2) . ?
C58 H58 0.9500 . ?
C58 C59 1.393(19) . ?
C59 H59 0.9500 . ?
C60 C61 1.369(15) . ?
C60 C65 1.394(18) . ?
C61 H61 0.9500 . ?
C61 C62 1.435(19) . ?
C62 H62 0.9500 . ?
C62 C63 1.36(2) . ?
C63 H63 0.9500 . ?
C63 C64 1.36(2) . ?
C64 H64 0.9500 . ?
C64 C65 1.404(17) . ?
C65 H65 0.9500 . ?
Cl1 C80 1.7545 . ?
Cl2 C80 1.7543 . ?
C80 H80A 0.9900 . ?
C80 H80B 0.9900 . ?
P1 F4 1.622(9) . ?
P1 F5 1.626(9) . ?
P1 F6 1.599(8) . ?
P1 F7 1.572(9) . ?
P1 F8 1.568(8) . ?
P1 F9 1.591(8) . ?
P2 F10 1.602(5) . ?
P2 F11 1.564(9) . ?
P2 F12 1.539(8) . ?
P2 F13 1.550(6) . ?
P2 F14 1.553(8) . ?
P2 F15 1.593(6) . ?
Cl3 C25 1.7531 . ?
Cl4 C25 1.7530 . ?
C25 H25A 0.9900 . ?
C25 H25B 0.9900 . ?
C66 H66A 0.9800 . ?
C66 H66B 0.9800 . ?
C66 H66C 0.9800 . ?
C66 C67 1.4960 . ?
C67 C68 1.3875 . ?
C67 C72 1.3874 . ?
C68 H68 0.9500 . ?
C68 C69 1.3847 . ?
C69 H69 0.9500 . ?
C69 C70 1.3818 . ?
C70 H70 0.9500 . ?
C70 C71 1.3825 . ?
C71 H71 0.9500 . ?
C71 C72 1.3828 . ?
C72 H72 0.9500 . ?
C73 H73A 0.9800 . ?
C73 H73B 0.9800 . ?
C73 H73C 0.9800 . ?
C73 C74 1.4949 . ?
C74 C75 1.3854 . ?
C74 C79 1.3862 . ?
C75 H75 0.9500 . ?
C75 C76 1.3846 . ?
C76 H76 0.9500 . ?
C76 C77 1.3806 . ?
C77 H77 0.9500 . ?
C77 C78 1.3822 . ?
C78 H78 0.9500 . ?
C78 C79 1.3827 . ?
C79 H79 0.9500 . ?
C73B H73D 0.9800 . ?
C73B H73E 0.9800 . ?
C73B H73F 0.9800 . ?
C73B C74B 1.4929 . ?
C74B C75B 1.3873 . ?
C74B C79B 1.3865 . ?
C75B H75B 0.9500 . ?
C75B C76B 1.3826 . ?
C76B H76B 0.9500 . ?
C76B C77B 1.3806 . ?
C77B H77B 0.9500 . ?
C77B C78B 1.3824 . ?
C78B H78B 0.9500 . ?
C78B C79B 1.3828 . ?
C79B H79B 0.9500 . ?

loop_
_geom_hbond_atom_site_label_D
_geom_hbond_atom_site_label_H
_geom_hbond_atom_site_label_A
_geom_hbond_distance_DH
_geom_hbond_distance_HA
_geom_hbond_distance_DA
_geom_hbond_angle_DHA
_geom_hbond_site_symmetry_A
_geom_hbond_publ_flag
C77B H77B F6 0.95 2.06 2.87(3) 143.1 7_656 yes

loop_
_geom_torsion_atom_site_label_1
_geom_torsion_atom_site_label_2
_geom_torsion_atom_site_label_3
_geom_torsion_atom_site_label_4
_geom_torsion
_geom_torsion_site_symmetry_1
_geom_torsion_site_symmetry_2
_geom_torsion_site_symmetry_3
_geom_torsion_site_symmetry_4
_geom_torsion_publ_flag
Ru1 N1 C2 C3 -178.4(7) . . . . ?
Ru1 N1 C6 C5 178.3(7) . . . . ?
Ru1 N1 C6 C7 -1.6(9) . . . . ?
Ru1 N13 C14 C15 -179.4(6) . . . . ?
Ru1 N13 C18 C17 179.1(7) . . . . ?
Ru1 N13 C18 C19 -2.1(9) . . . . ?
Ru1 N35 C36 C37 -170.3(7) . . . . ?
Ru1 N35 C36 C39 12.9(9) . . . . ?
Ru1 N40 C41 C42 -172.2(6) . . . . ?
F1 C26 C27 C28 -173.4(9) . . . . ?
F1 C26 C27 C32 6.9(14) . . . . ?
N1 C2 C3 C4 -1.1(15) . . . . ?
N1 C6 C7 C8 -178.4(8) . . . . ?
N1 C6 C7 N12 -0.3(10) . . . . ?
F2 C26 C27 C28 66.8(12) . . . . ?
F2 C26 C27 C32 -112.9(10) . . . . ?
C2 N1 C6 C5 -2.0(12) . . . . ?
C2 N1 C6 C7 178.1(7) . . . . ?
C2 C3 C4 C5 0.3(16) . . . . ?
F3 C26 C27 C28 -53.5(13) . . . . ?
F3 C26 C27 C32 126.8(10) . . . . ?
C3 C4 C5 C6 -0.4(16) . . . . ?
C4 C5 C6 N1 1.2(14) . . . . ?
C4 C5 C6 C7 -178.9(9) . . . . ?
C5 C6 C7 C8 1.7(13) . . . . ?
C5 C6 C7 N12 179.8(8) . . . . ?
C6 N1 C2 C3 1.9(12) . . . . ?
C6 C7 C8 C9 176.4(9) . . . . ?
C6 C7 N12 Ru1 2.1(9) . . . . ?
C6 C7 N12 C11 -177.7(7) . . . . ?
C7 C8 C9 C10 0.8(15) . . . . ?
C8 C7 N12 Ru1 -179.8(7) . . . . ?
C8 C7 N12 C11 0.4(12) . . . . ?
C8 C9 C10 C11 0.8(16) . . . . ?
C9 C10 C11 N12 -1.9(15) . . . . ?
C10 C11 N12 Ru1 -178.5(6) . . . . ?
C10 C11 N12 C7 1.3(12) . . . . ?
N12 C7 C8 C9 -1.5(14) . . . . ?
N13 C14 C15 C16 -0.5(14) . . . . ?
N13 C18 C19 C20 175.2(8) . . . . ?
N13 C18 C19 N24 -4.0(11) . . . . ?
C14 N13 C18 C17 -0.1(12) . . . . ?
C14 N13 C18 C19 178.7(7) . . . . ?
C14 C15 C16 C17 1.6(15) . . . . ?
C15 C16 C17 C18 -1.9(15) . . . . ?
C16 C17 C18 N13 1.2(14) . . . . ?
C16 C17 C18 C19 -177.5(9) . . . . ?
C17 C18 C19 C20 -6.1(14) . . . . ?
C17 C18 C19 N24 174.8(8) . . . . ?
C18 N13 C14 C15 -0.3(12) . . . . ?
C18 C19 C20 C21 178.2(8) . . . . ?
C18 C19 N24 Ru1 8.0(9) . . . . ?
C18 C19 N24 C23 -178.6(7) . . . . ?
C19 C20 C21 C22 1.7(14) . . . . ?
C20 C19 N24 Ru1 -171.1(6) . . . . ?
C20 C19 N24 C23 2.2(12) . . . . ?
C20 C21 C22 C23 -0.2(15) . . . . ?
C21 C22 C23 N24 -0.3(15) . . . . ?
C22 C23 N24 Ru1 171.8(7) . . . . ?
C22 C23 N24 C19 -0.8(13) . . . . ?
N24 C19 C20 C21 -2.7(13) . . . . ?
C26 C27 C28 C29 -179.4(8) . . . . ?
C26 C27 C32 C31 178.7(9) . . . . ?
C27 C28 C29 C30 0.6(13) . . . . ?
C28 C27 C32 C31 -1.0(14) . . . . ?
C28 C29 C30 C31 -0.8(13) . . . . ?
C28 C29 C30 C33 176.4(8) . . . . ?
C29 C30 C31 C32 0.1(13) . . . . ?
C29 C30 C33 C34 -46.7(12) . . . . ?
C29 C30 C33 C38 133.9(9) . . . . ?
C30 C31 C32 C27 0.8(14) . . . . ?
C30 C33 C34 N35 -177.8(7) . . . . ?
C30 C33 C38 C37 -178.5(8) . . . . ?
C31 C30 C33 C34 130.5(9) . . . . ?
C31 C30 C33 C38 -48.9(12) . . . . ?
C32 C27 C28 C29 0.3(13) . . . . ?
C33 C30 C31 C32 -177.1(8) . . . . ?
C33 C34 N35 Ru1 168.0(6) . . . . ?
C33 C34 N35 C36 -4.1(12) . . . . ?
C34 C33 C38 C37 2.0(13) . . . . ?
C34 N35 C36 C37 2.8(12) . . . . ?
C34 N35 C36 C39 -173.9(7) . . . . ?
N35 C36 C37 C38 0.7(14) . . . . ?
N35 C36 C39 N40 -4.2(11) . . . . ?
N35 C36 C39 C44 175.5(8) . . . . ?
C36 C37 C38 C33 -3.2(14) . . . . ?
C36 C39 N40 Ru1 -6.7(9) . . . . ?
C36 C39 N40 C41 177.1(7) . . . . ?
C36 C39 C44 C43 -178.6(8) . . . . ?
C37 C36 C39 N40 179.2(8) . . . . ?
C37 C36 C39 C44 -1.1(14) . . . . ?
C38 C33 C34 N35 1.7(13) . . . . ?
C39 C36 C37 C38 177.1(8) . . . . ?
C39 N40 C41 C42 3.5(12) . . . . ?
N40 C39 C44 C43 1.1(13) . . . . ?
N40 C41 C42 C43 -2.8(13) . . . . ?
N40 C41 C42 C45 179.0(8) . . . . ?
C41 C42 C43 C44 1.2(13) . . . . ?
C42 C43 C44 C39 -0.4(13) . . . . ?
C44 C39 N40 Ru1 173.6(7) . . . . ?
C44 C39 N40 C41 -2.6(12) . . . . ?
C45 C42 C43 C44 179.3(8) . . . . ?
C46 C47 C48 C49 -177.2(9) . . . . ?
C46 C47 C52 C51 177.7(9) . . . . ?
C47 C48 C49 C50 -0.5(15) . . . . ?
C48 C47 C52 C51 -2.0(14) . . . . ?
C48 C49 C50 C51 -1.8(15) . . . . ?
C48 C49 C50 N53 -179.2(9) . . . . ?
C49 C50 C51 C52 2.3(14) . . . . ?
C49 C50 N53 C54 24.2(14) . . . . ?
C49 C50 N53 C60 -156.9(10) . . . . ?
C50 C51 C52 C47 -0.3(14) . . . . ?
C50 N53 C54 C55 52.5(13) . . . . ?
C50 N53 C54 C59 -131.1(10) . . . . ?
C50 N53 C60 C61 -136.7(10) . . . . ?
C50 N53 C60 C65 43.1(14) . . . . ?
C51 C50 N53 C54 -153.1(9) . . . . ?
C51 C50 N53 C60 25.8(14) . . . . ?
C52 C47 C48 C49 2.4(14) . . . . ?
N53 C50 C51 C52 179.7(9) . . . . ?
N53 C54 C55 C56 179.7(11) . . . . ?
N53 C54 C59 C58 -178.9(9) . . . . ?
N53 C60 C61 C62 -179.3(9) . . . . ?
N53 C60 C65 C64 178.7(9) . . . . ?
C54 N53 C60 C61 42.2(13) . . . . ?
C54 N53 C60 C65 -138.0(10) . . . . ?
C54 C55 C56 C57 -3(2) . . . . ?
C55 C54 C59 C58 -2.5(16) . . . . ?
C55 C56 C57 C58 2(2) . . . . ?
C56 C57 C58 C59 -1(2) . . . . ?
C57 C58 C59 C54 1.2(18) . . . . ?
C59 C54 C55 C56 3.4(18) . . . . ?
C60 N53 C54 C55 -126.4(11) . . . . ?
C60 N53 C54 C59 50.0(13) . . . . ?
C60 C61 C62 C63 1(2) . . . . ?
C61 C60 C65 C64 -1.6(17) . . . . ?
C61 C62 C63 C64 -2(2) . . . . ?
C62 C63 C64 C65 2(2) . . . . ?
C63 C64 C65 C60 0.3(19) . . . . ?
C65 C60 C61 C62 0.9(16) . . . . ?
C66 C67 C68 C69 -178.6 . . . . ?
C66 C67 C72 C71 178.6 . . . . ?
C67 C68 C69 C70 0.0 . . . . ?
C68 C67 C72 C71 -0.3 . . . . ?
C68 C69 C70 C71 -0.2 . . . . ?
C69 C70 C71 C72 0.2 . . . . ?
C70 C71 C72 C67 0.1 . . . . ?
C72 C67 C68 C69 0.3 . . . . ?
C73 C74 C75 C76 -178.6 . . . . ?
C73 C74 C79 C78 178.5 . . . . ?
C74 C75 C76 C77 -0.1 . . . . ?
C75 C74 C79 C78 -0.3 . . . . ?
C75 C76 C77 C78 -0.1 . . . . ?
C76 C77 C78 C79 0.0 . . . . ?
C77 C78 C79 C74 0.2 . . . . ?
C79 C74 C75 C76 0.3 . . . . ?
C73B C74B C75B C76B -178.6 . . . . ?
C73B C74B C79B C78B 178.6 . . . . ?
C74B C75B C76B C77B -0.1 . . . . ?
C75B C74B C79B C78B -0.3 . . . . ?
C75B C76B C77B C78B 0.0 . . . . ?
C76B C77B C78B C79B 0.0 . . . . ?
C77B C78B C79B C74B 0.2 . . . . ?
C79B C74B C75B C76B 0.3 . . . . ?
